data_4345526
loop_
_publ_author_name
'Xie, Zhen-ni'
'Mei, Lei'
'Hu, Kong-qiu'
'Xia, Liang-shu'
'Chai, Zhi-fang'
'Shi, Wei-qun'

_publ_section_title
;
 Mixed-Ligand Uranyl Polyrotaxanes Incorporating a Sulfate/Oxalate
 Coligand: Achieving Structural Diversity via pH-Dependent Competitive
 Effect
;
_journal_name_full 'Inorganic Chemistry'
_journal_paper_doi 10.1021/acs.inorgchem.6b02515
_journal_year 2017
_chemical_formula_sum 'C56 H56 N26 O23 U'
_chemical_formula_weight 1699.29
_chemical_name_systematic
;
 ?
;
_space_group_crystal_system triclinic
_space_group_IT_number 2
_space_group_name_Hall '-P 1'
_space_group_name_H-M_alt 'P -1'
_symmetry_space_group_name_Hall '-P 1'
_symmetry_space_group_name_H-M 'P -1'
_atom_sites_solution_hydrogens geom
_audit_creation_method SHELXL-2014
_cell_angle_alpha 87.389(2)
_cell_angle_beta 87.387(2)
_cell_angle_gamma 72.441(2)
_cell_formula_units_Z 2
_cell_length_a 12.3634(7)
_cell_length_b 12.7236(8)
_cell_length_c 23.2444(14)
_cell_measurement_reflns_used 9870
_cell_measurement_temperature 291(2)
_cell_measurement_theta_max 27.55
_cell_measurement_theta_min 3.08
_cell_volume 3480.6(4)
_computing_cell_refinement 'Bruker SAINT'
_computing_data_collection 'Bruker APEX3'
_computing_data_reduction 'Bruker SAINT'
_computing_molecular_graphics 'Bruker SHELXTL'
_computing_publication_material 'Bruker SHELXTL'
_computing_structure_refinement 'SHELXL-2014 (Sheldrick 2014)'
_computing_structure_solution 'SHELXS-97 (Sheldrick 2008)'
_diffrn_ambient_temperature 291(2)
_diffrn_measured_fraction_theta_full 0.997
_diffrn_measured_fraction_theta_max 0.998
_diffrn_measurement_device_type 'Bruker APEX-III CMOS'
_diffrn_measurement_method '\f and \w scans'
_diffrn_radiation_type MoK\a
_diffrn_radiation_wavelength 0.71073
_diffrn_reflns_av_R_equivalents 0.0356
_diffrn_reflns_av_unetI/netI 0.0192
_diffrn_reflns_Laue_measured_fraction_full 0.997
_diffrn_reflns_Laue_measured_fraction_max 0.998
_diffrn_reflns_limit_h_max 16
_diffrn_reflns_limit_h_min -16
_diffrn_reflns_limit_k_max 16
_diffrn_reflns_limit_k_min -16
_diffrn_reflns_limit_l_max 30
_diffrn_reflns_limit_l_min -30
_diffrn_reflns_number 151732
_diffrn_reflns_point_group_measured_fraction_full 0.997
_diffrn_reflns_point_group_measured_fraction_max 0.998
_diffrn_reflns_theta_full 25.242
_diffrn_reflns_theta_max 27.485
_diffrn_reflns_theta_min 3.076
_exptl_absorpt_coefficient_mu 2.427
_exptl_crystal_colour yellow
_exptl_crystal_density_diffrn 1.621
_exptl_crystal_description lath-like
_exptl_crystal_F_000 1700
_exptl_crystal_size_max 0.25
_exptl_crystal_size_mid 0.22
_exptl_crystal_size_min 0.20
_refine_diff_density_max 1.113
_refine_diff_density_min -1.381
_refine_diff_density_rms 0.084
_refine_ls_extinction_method none
_refine_ls_goodness_of_fit_ref 1.052
_refine_ls_hydrogen_treatment constr
_refine_ls_matrix_type full
_refine_ls_number_parameters 955
_refine_ls_number_reflns 15928
_refine_ls_number_restraints 0
_refine_ls_restrained_S_all 1.052
_refine_ls_R_factor_all 0.0356
_refine_ls_R_factor_gt 0.0317
_refine_ls_shift/su_max 0.007
_refine_ls_shift/su_mean 0.000
_refine_ls_structure_factor_coef Fsqd
_refine_ls_weighting_details 'w=1/[\s^2^(Fo^2^)+(0.0489P)^2^+5.7245P] where P=(Fo^2^+2Fc^2^)/3'
_refine_ls_weighting_scheme calc
_refine_ls_wR_factor_gt 0.0904
_refine_ls_wR_factor_ref 0.0928
_reflns_Friedel_coverage 0.000
_reflns_number_gt 14737
_reflns_number_total 15928
_reflns_threshold_expression 'I > 2\s(I)'
_cod_data_source_file ic6b02515_si_002.cif
_cod_data_source_block UPO2
_cod_database_code 4345526
_shelx_space_group_comment
;
The symmetry employed for this shelxl refinement is uniquely defined
by the following loop, which should always be used as a source of
symmetry information in preference to the above space-group names.
They are only intended as comments.
;
_shelxl_version_number 2014-3

loop_
_space_group_symop_operation_xyz
'x, y, z'
'-x, -y, -z'

loop_
_atom_site_label
_atom_site_type_symbol
_atom_site_fract_x
_atom_site_fract_y
_atom_site_fract_z
_atom_site_U_iso_or_equiv
_atom_site_adp_type
_atom_site_occupancy
_atom_site_site_symmetry_order
_atom_site_calc_flag
_atom_site_refinement_flags_posn
_atom_site_refinement_flags_adp
U1 U 0.04143(2) 0.03652(2) 0.75306(2) 0.03278(5) Uani 1 1 d . .
N1 N 0.3622(3) 0.3936(2) 0.84779(11) 0.0365(6) Uani 1 1 d . .
O1 O 0.0813(4) 0.1203(3) 0.66549(12) 0.0704(10) Uani 1 1 d . .
C1 C 0.0768(3) 0.1258(3) 0.61155(15) 0.0376(7) Uani 1 1 d . .
O2 O 0.1417(3) 0.1562(3) 0.78438(14) 0.0589(8) Uani 1 1 d . .
N2 N 0.2201(3) 0.3589(3) 0.53030(15) 0.0545(9) Uani 1 1 d . .
C2 C 0.1260(3) 0.2094(3) 0.58245(15) 0.0381(7) Uani 1 1 d . .
O3 O 0.0293(2) 0.0174(2) 0.85387(10) 0.0403(5) Uani 1 1 d . .
N3 N 0.4096(4) 0.5184(4) 0.70334(16) 0.0627(10) Uani 1 1 d . .
C3 C 0.1427(4) 0.2926(4) 0.61313(18) 0.0583(11) Uani 1 1 d . .
H3 H 0.1231 0.2977 0.6522 0.070 Uiso 1 1 calc R U
N4 N 0.5741(3) 0.5850(3) 0.68716(13) 0.0452(7) Uani 1 1 d . .
O4 O -0.0459(3) -0.0962(3) 0.78476(13) 0.0680(10) Uani 1 1 d . .
C4 C 0.1881(5) 0.3677(5) 0.5860(2) 0.0686(14) Uani 1 1 d . .
H4 H 0.1968 0.4255 0.6066 0.082 Uiso 1 1 calc R U
O5 O -0.0935(3) 0.1358(3) 0.75557(13) 0.0557(7) Uani 1 1 d . .
N5 N 0.6826(4) 0.4137(3) 0.67701(17) 0.0578(10) Uani 1 1 d . .
C5 C 0.1553(3) 0.2052(3) 0.52393(16) 0.0436(8) Uani 1 1 d . .
H5 H 0.1418 0.1517 0.5018 0.052 Uiso 1 1 calc R U
O6 O 0.1745(3) -0.0663(3) 0.74999(14) 0.0615(8) Uani 1 1 d . .
N6 N 0.5175(5) 0.3476(4) 0.69194(16) 0.0700(13) Uani 1 1 d . .
C6 C 0.2039(3) 0.2799(4) 0.49921(17) 0.0493(9) Uani 1 1 d . .
H6 H 0.2259 0.2757 0.4604 0.059 Uiso 1 1 calc R U
O7 O -0.0174(4) -0.0476(4) 0.67063(14) 0.0892(14) Uani 1 1 d . .
N7 N 0.6056(5) 0.1998(3) 0.62744(17) 0.0701(12) Uani 1 1 d . .
C7 C 0.2718(4) 0.4404(4) 0.5028(2) 0.0642(12) Uani 1 1 d . .
H7A H 0.2273 0.5139 0.5138 0.077 Uiso 1 1 calc R U
H7B H 0.2699 0.4372 0.4613 0.077 Uiso 1 1 calc R U
O9 O -0.1090(7) -0.1842(6) 0.8550(2) 0.166(3) Uani 1 1 d . .
C9 C 0.4404(4) 0.5082(4) 0.4917(2) 0.0524(10) Uani 1 1 d . .
H9A H 0.4381 0.5059 0.4501 0.063 Uiso 1 1 calc R U
H9B H 0.3935 0.5805 0.5033 0.063 Uiso 1 1 calc R U
N9 N 0.6370(4) 0.1316(3) 0.54042(16) 0.0600(10) Uani 1 1 d . .
C8 C 0.3912(4) 0.4199(4) 0.51974(18) 0.0489(9) Uani 1 1 d . .
H8A H 0.4367 0.3475 0.5077 0.059 Uiso 1 1 calc R U
H8B H 0.3938 0.4214 0.5613 0.059 Uiso 1 1 calc R U
N8 N 0.7742(4) 0.2622(3) 0.61629(19) 0.0650(12) Uani 1 1 d . .
O8 O 0.0391(3) 0.0681(2) 0.58192(12) 0.0489(6) Uani 1 1 d . .
O10 O -0.0457(3) -0.0496(3) 0.93078(12) 0.0583(8) Uani 1 1 d . .
N10 N 0.7963(3) 0.2050(3) 0.52606(19) 0.0638(11) Uani 1 1 d . .
C10 C 0.5055(3) 0.4981(3) 0.96748(14) 0.0407(8) Uani 1 1 d . .
H10A H 0.4914 0.5728 0.9518 0.049 Uiso 1 1 calc R U
H10B H 0.5831 0.4573 0.9567 0.049 Uiso 1 1 calc R U
O12 O 0.4011(2) 0.1761(2) 0.94798(10) 0.0380(5) Uani 1 1 d . .
N12 N 0.7774(3) 0.2202(4) 0.42228(19) 0.0616(10) Uani 1 1 d . .
C12 C 0.4383(3) 0.4463(3) 0.87525(15) 0.0432(8) Uani 1 1 d . .
H12A H 0.4219 0.5219 0.8606 0.052 Uiso 1 1 calc R U
H12B H 0.5164 0.4078 0.8642 0.052 Uiso 1 1 calc R U
C11 C 0.4264(3) 0.4462(3) 0.94021(14) 0.0388(8) Uani 1 1 d . .
H11A H 0.3488 0.4860 0.9514 0.047 Uiso 1 1 calc R U
H11B H 0.4416 0.3708 0.9549 0.047 Uiso 1 1 calc R U
N11 N 0.6116(3) 0.1555(3) 0.43734(14) 0.0473(8) Uani 1 1 d . .
O11 O 0.0293(4) 0.3250(4) 0.7595(2) 0.0998(15) Uani 1 1 d . .
O13 O 0.1607(2) 0.4277(2) 0.94830(9) 0.0348(5) Uani 1 1 d . .
N13 N 0.5396(3) 0.2446(3) 0.35696(13) 0.0408(7) Uani 1 1 d . .
C13 C 0.2574(4) 0.4580(4) 0.83424(17) 0.0522(10) Uani 1 1 d . .
H13 H 0.2375 0.5328 0.8416 0.063 Uiso 1 1 calc R U
O14 O 0.1942(2) 0.6831(2) 0.88491(11) 0.0445(6) Uani 1 1 d . .
N14 N 0.7019(3) 0.3143(4) 0.34431(16) 0.0579(9) Uani 1 1 d . .
C14 C 0.3919(4) 0.2865(3) 0.83839(17) 0.0511(9) Uani 1 1 d . .
H14 H 0.4639 0.2414 0.8474 0.061 Uiso 1 1 calc R U
O15 O 0.3431(2) 0.8000(2) 1.11617(11) 0.0464(6) Uani 1 1 d . .
N15 N 0.2305(2) 0.8236(2) 0.93140(11) 0.0303(5) Uani 1 1 d . .
C15 C 0.1793(4) 0.4185(4) 0.81021(18) 0.0529(10) Uani 1 1 d . .
H15 H 0.1092 0.4656 0.7994 0.063 Uiso 1 1 calc R U
C16 C 0.3123(4) 0.2406(3) 0.81425(17) 0.0472(9) Uani 1 1 d . .
H16 H 0.3320 0.1659 0.8067 0.057 Uiso 1 1 calc R U
O16 O 0.3195(2) 0.5465(2) 1.17689(10) 0.0380(5) Uani 1 1 d . .
N16 N 0.2956(2) 0.8639(2) 1.02327(12) 0.0318(5) Uani 1 1 d . .
C17 C 0.2072(4) 0.3089(3) 0.80261(15) 0.0461(9) Uani 1 1 d . .
O17 O 0.5481(2) 0.3108(2) 1.17667(10) 0.0352(5) Uani 1 1 d . .
N17 N 0.1902(2) 0.7741(2) 1.07169(11) 0.0308(5) Uani 1 1 d . .
C18 C 0.1174(4) 0.2599(4) 0.77939(19) 0.0577(11) Uani 1 1 d . .
N18 N 0.1388(2) 0.7208(2) 0.97975(12) 0.0308(5) Uani 1 1 d . .
O18 O 0.3269(4) 0.3867(4) 0.67698(16) 0.0865(13) Uani 1 1 d . .
C19 C 0.6736(4) 0.5217(3) 0.66445(17) 0.0452(9) Uani 1 1 d . .
N19 N 0.1119(2) 0.5516(2) 1.02145(11) 0.0296(5) Uani 1 1 d . .
O19 O 0.4567(4) 0.1662(3) 0.58224(15) 0.0736(10) Uani 1 1 d . .
C01Q C -0.0260(3) -0.0424(3) 0.88000(15) 0.0401(7) Uani 1 1 d . .
C20 C 0.7852(5) 0.3258(4) 0.6642(2) 0.0716(16) Uani 1 1 d . .
H20A H 0.8467 0.3572 0.6556 0.086 Uiso 1 1 calc R U
H20B H 0.8048 0.2772 0.6980 0.086 Uiso 1 1 calc R U
O20 O 0.4196(2) 0.1972(3) 0.42488(12) 0.0507(6) Uani 1 1 d . .
N20 N 0.1755(2) 0.5998(2) 1.11193(11) 0.0292(5) Uani 1 1 d . .
C22 C 0.8532(4) 0.1845(5) 0.4703(3) 0.0759(17) Uani 1 1 d . .
H22A H 0.8914 0.1061 0.4678 0.091 Uiso 1 1 calc R U
H22B H 0.9107 0.2223 0.4669 0.091 Uiso 1 1 calc R U
O22 O 0.8751(3) 0.3389(3) 0.54975(18) 0.0722(10) Uani 1 1 d . .
N22 N 0.2478(2) 0.4218(2) 1.13541(11) 0.0291(5) Uani 1 1 d . .
C21 C 0.8204(4) 0.2755(3) 0.5633(3) 0.0629(14) Uani 1 1 d . .
O21 O 0.8267(3) 0.3758(4) 0.39488(18) 0.0843(12) Uani 1 1 d . .
N21 N 0.1884(2) 0.3743(2) 1.04423(10) 0.0278(5) Uani 1 1 d . .
C23 C 0.7732(4) 0.3107(5) 0.3880(2) 0.0630(12) Uani 1 1 d . .
O23 O 0.7440(3) 0.5560(3) 0.63806(15) 0.0604(8) Uani 1 1 d . .
N23 N 0.4077(2) 0.2562(2) 1.13585(11) 0.0285(5) Uani 1 1 d . .
C28 C 0.7104(3) 0.1559(3) 0.4014(2) 0.0540(11) Uani 1 1 d . .
H28 H 0.7573 0.0808 0.3930 0.065 Uiso 1 1 calc R U
C27 C 0.7493(5) 0.1284(3) 0.5565(2) 0.0674(15) Uani 1 1 d . .
H27 H 0.8017 0.0533 0.5557 0.081 Uiso 1 1 calc R U
C26 C 0.7276(5) 0.1714(3) 0.6189(2) 0.0710(16) Uani 1 1 d . .
H26 H 0.7665 0.1143 0.6470 0.085 Uiso 1 1 calc R U
N26 N 0.5876(2) 0.1750(2) 1.10976(11) 0.0292(5) Uani 1 1 d . .
C25 C 0.5933(5) 0.4009(4) 0.71547(17) 0.0598(12) Uani 1 1 d . .
H25 H 0.6228 0.3661 0.7524 0.072 Uiso 1 1 calc R U
N25 N 0.5289(2) 0.1174(2) 1.02029(11) 0.0308(5) Uani 1 1 d . .
C24 C 0.5174(4) 0.5203(4) 0.72291(15) 0.0542(11) Uani 1 1 d . .
H24 H 0.5119 0.5411 0.7633 0.065 Uiso 1 1 calc R U
N24 N 0.3503(2) 0.2091(2) 1.04376(11) 0.0289(5) Uani 1 1 d . .
C29 C 0.6597(3) 0.2206(4) 0.34591(17) 0.0505(10) Uani 1 1 d . .
H29 H 0.6849 0.1763 0.3117 0.061 Uiso 1 1 calc R U
C02N C -0.0650(5) -0.1145(5) 0.8376(2) 0.0708(14) Uani 1 1 d . .
C30 C 0.4559(3) 0.2960(3) 0.31458(15) 0.0426(8) Uani 1 1 d . .
H30A H 0.4853 0.2693 0.2768 0.051 Uiso 1 1 calc R U
H30B H 0.3880 0.2743 0.3232 0.051 Uiso 1 1 calc R U
C31 C 0.5140(3) 0.1994(3) 0.40780(15) 0.0388(7) Uani 1 1 d . .
C32 C 0.6140(5) 0.0849(3) 0.48838(19) 0.0598(12) Uani 1 1 d . .
H32A H 0.6717 0.0148 0.4825 0.072 Uiso 1 1 calc R U
H32B H 0.5413 0.0705 0.4934 0.072 Uiso 1 1 calc R U
C33 C 0.5534(5) 0.1656(3) 0.58339(18) 0.0588(12) Uani 1 1 d . .
C34 C 0.5465(6) 0.2303(4) 0.6823(2) 0.0823(19) Uani 1 1 d . .
H34A H 0.5940 0.1900 0.7130 0.099 Uiso 1 1 calc R U
H34B H 0.4776 0.2088 0.6839 0.099 Uiso 1 1 calc R U
C35 C 0.4094(6) 0.4141(5) 0.68890(17) 0.0681(15) Uani 1 1 d . .
C36 C 0.3074(5) 0.6109(5) 0.7052(2) 0.0706(14) Uani 1 1 d . .
H36A H 0.3060 0.6511 0.7399 0.085 Uiso 1 1 calc R U
H36B H 0.2421 0.5834 0.7074 0.085 Uiso 1 1 calc R U
C37 C 0.5174(2) 0.2536(2) 1.14420(12) 0.0257(5) Uani 1 1 d . .
C38 C 0.7089(3) 0.1398(3) 1.11571(13) 0.0298(6) Uani 1 1 d . .
H38A H 0.7262 0.1677 1.1512 0.036 Uiso 1 1 calc R U
H38B H 0.7355 0.0599 1.1188 0.036 Uiso 1 1 calc R U
C39 C 0.1890(3) 0.7362(3) 0.92756(13) 0.0298(6) Uani 1 1 d . .
C40 C 0.0657(3) 0.6507(3) 0.98637(14) 0.0325(6) Uani 1 1 d . .
H40A H -0.0065 0.6926 1.0036 0.039 Uiso 1 1 calc R U
H40B H 0.0513 0.6298 0.9485 0.039 Uiso 1 1 calc R U
C41 C 0.1553(2) 0.4493(3) 0.99929(12) 0.0260(6) Uani 1 1 d . .
C42 C 0.2293(3) 0.2563(2) 1.03629(14) 0.0296(6) Uani 1 1 d . .
H42A H 0.1893 0.2202 1.0636 0.035 Uiso 1 1 calc R U
H42B H 0.2116 0.2413 0.9979 0.035 Uiso 1 1 calc R U
C43 C 0.4247(3) 0.1694(2) 0.99852(12) 0.0277(6) Uani 1 1 d . .
C44 C 0.6284(3) 0.0693(3) 0.98418(14) 0.0330(6) Uani 1 1 d . .
H44A H 0.6696 -0.0020 1.0009 0.040 Uiso 1 1 calc R U
H44B H 0.6042 0.0570 0.9466 0.040 Uiso 1 1 calc R U
C45 C 0.2825(3) 0.8109(3) 1.07473(14) 0.0319(6) Uani 1 1 d . .
C46 C 0.1491(3) 0.7180(2) 1.11908(13) 0.0307(6) Uani 1 1 d . .
H46A H 0.0675 0.7497 1.1233 0.037 Uiso 1 1 calc R U
H46B H 0.1822 0.7303 1.1543 0.037 Uiso 1 1 calc R U
C47 C 0.1313(2) 0.8089(2) 1.01861(13) 0.0280(6) Uani 1 1 d . .
H47 H 0.0524 0.8533 1.0259 0.034 Uiso 1 1 calc R U
C48 C 0.1551(2) 0.4235(2) 1.09964(12) 0.0248(5) Uani 1 1 d . .
H48 H 0.0997 0.3933 1.1204 0.030 Uiso 1 1 calc R U
C49 C 0.1031(2) 0.5489(2) 1.08391(12) 0.0255(5) Uani 1 1 d . .
H49 H 0.0241 0.5770 1.0980 0.031 Uiso 1 1 calc R U
C50 C 0.2008(2) 0.8772(2) 0.98596(13) 0.0281(6) Uani 1 1 d . .
H50 H 0.1563 0.9548 0.9808 0.034 Uiso 1 1 calc R U
C51 C 0.5270(3) 0.1107(2) 1.08282(13) 0.0265(6) Uani 1 1 d . .
H51 H 0.5500 0.0340 1.0974 0.032 Uiso 1 1 calc R U
C52 C 0.4003(2) 0.1707(2) 1.09897(12) 0.0258(5) Uani 1 1 d . .
H52 H 0.3637 0.1205 1.1191 0.031 Uiso 1 1 calc R U
C53 C 0.2548(2) 0.5252(2) 1.14462(12) 0.0266(6) Uani 1 1 d . .
C54 C 0.3115(3) 0.3255(3) 1.16795(12) 0.0281(6) Uani 1 1 d . .
H54A H 0.2614 0.2825 1.1803 0.034 Uiso 1 1 calc R U
H54B H 0.3384 0.3490 1.2022 0.034 Uiso 1 1 calc R U

loop_
_atom_site_aniso_label
_atom_site_aniso_U_11
_atom_site_aniso_U_22
_atom_site_aniso_U_33
_atom_site_aniso_U_23
_atom_site_aniso_U_13
_atom_site_aniso_U_12
U1 0.03704(7) 0.03954(7) 0.02775(7) -0.00453(4) 0.00073(4) -0.02030(5)
N1 0.0518(17) 0.0479(16) 0.0225(12) -0.0056(11) 0.0013(11) -0.0339(14)
O1 0.118(3) 0.092(2) 0.0309(14) 0.0023(14) 0.0004(16) -0.078(2)
C1 0.0351(16) 0.0399(18) 0.0370(17) -0.0031(14) 0.0004(13) -0.0100(14)
O2 0.078(2) 0.0586(18) 0.0595(18) -0.0048(14) -0.0165(15) -0.0462(16)
N2 0.059(2) 0.073(2) 0.0451(18) 0.0040(16) 0.0037(15) -0.0405(19)
C2 0.0343(16) 0.0474(19) 0.0346(17) -0.0032(14) 0.0028(13) -0.0155(14)
O3 0.0473(14) 0.0432(13) 0.0313(12) -0.0019(10) -0.0036(10) -0.0142(11)
N3 0.089(3) 0.073(3) 0.0389(18) -0.0043(17) -0.0006(18) -0.044(2)
C3 0.083(3) 0.076(3) 0.0338(19) -0.0086(18) 0.0086(19) -0.051(3)
N4 0.060(2) 0.0386(16) 0.0359(15) -0.0024(12) -0.0083(14) -0.0124(14)
O4 0.108(3) 0.080(2) 0.0421(16) -0.0013(15) 0.0034(16) -0.069(2)
C4 0.097(4) 0.089(4) 0.044(2) -0.007(2) 0.003(2) -0.065(3)
O5 0.0474(15) 0.0609(18) 0.0525(17) 0.0091(14) -0.0112(13) -0.0070(13)
N5 0.079(3) 0.0369(17) 0.056(2) -0.0074(15) -0.0301(19) -0.0116(17)
C5 0.0426(19) 0.050(2) 0.0384(18) -0.0087(15) 0.0055(15) -0.0137(16)
O6 0.0546(17) 0.0612(19) 0.0603(19) -0.0160(15) 0.0139(14) -0.0049(14)
N6 0.128(4) 0.061(2) 0.0391(19) -0.0056(17) -0.014(2) -0.054(3)
C6 0.047(2) 0.064(2) 0.0390(19) -0.0043(17) 0.0087(16) -0.0210(19)
O7 0.150(4) 0.116(3) 0.0430(17) -0.0132(18) 0.001(2) -0.102(3)
N7 0.121(4) 0.050(2) 0.048(2) -0.0011(16) -0.031(2) -0.034(2)
C7 0.072(3) 0.076(3) 0.059(3) 0.014(2) 0.001(2) -0.046(3)
O9 0.297(9) 0.227(7) 0.070(3) -0.001(3) 0.024(4) -0.230(7)
C9 0.053(2) 0.053(2) 0.057(2) 0.0124(19) -0.0036(19) -0.0256(19)
N9 0.093(3) 0.0369(17) 0.051(2) 0.0007(15) -0.036(2) -0.0153(18)
C8 0.059(2) 0.052(2) 0.045(2) -0.0002(17) 0.0044(17) -0.0326(19)
N8 0.083(3) 0.0386(18) 0.069(3) -0.0154(17) -0.040(2) -0.0046(18)
O8 0.0633(17) 0.0422(14) 0.0450(15) -0.0022(11) -0.0072(13) -0.0206(13)
O10 0.0678(19) 0.0654(19) 0.0332(14) 0.0004(12) 0.0104(13) -0.0094(15)
N10 0.060(2) 0.049(2) 0.075(3) -0.0233(19) -0.030(2) 0.0030(17)
C10 0.0471(19) 0.058(2) 0.0318(17) -0.0044(15) -0.0015(14) -0.0368(17)
O12 0.0494(14) 0.0431(13) 0.0248(11) -0.0055(9) -0.0014(9) -0.0183(11)
N12 0.0422(18) 0.067(2) 0.070(2) -0.030(2) -0.0112(17) -0.0024(17)
C12 0.052(2) 0.064(2) 0.0325(17) -0.0071(15) 0.0006(15) -0.0441(19)
C11 0.051(2) 0.051(2) 0.0290(15) -0.0032(14) -0.0016(14) -0.0380(17)
N11 0.0505(18) 0.0423(17) 0.0422(17) -0.0065(13) -0.0137(14) -0.0011(14)
O11 0.090(3) 0.102(3) 0.124(4) 0.002(3) -0.049(3) -0.049(3)
O13 0.0378(12) 0.0497(13) 0.0232(10) -0.0033(9) -0.0033(9) -0.0218(10)
N13 0.0375(15) 0.0470(17) 0.0330(14) -0.0072(12) -0.0023(12) -0.0045(13)
C13 0.057(2) 0.070(3) 0.0388(19) -0.0171(18) 0.0025(17) -0.030(2)
O14 0.0558(16) 0.0452(14) 0.0376(13) -0.0084(11) 0.0003(11) -0.0222(12)
N14 0.050(2) 0.077(3) 0.051(2) -0.0169(18) 0.0085(16) -0.0253(18)
C14 0.074(3) 0.048(2) 0.0374(19) 0.0003(16) -0.0081(18) -0.027(2)
O15 0.0556(16) 0.0565(16) 0.0366(13) -0.0048(11) -0.0054(11) -0.0304(13)
N15 0.0310(13) 0.0315(13) 0.0283(12) -0.0027(10) 0.0025(10) -0.0095(10)
C15 0.058(2) 0.065(3) 0.043(2) -0.0071(18) -0.0056(18) -0.028(2)
C16 0.060(2) 0.0413(19) 0.047(2) -0.0001(16) 0.0035(17) -0.0258(18)
O16 0.0370(12) 0.0435(13) 0.0377(12) -0.0090(10) -0.0116(10) -0.0161(10)
N16 0.0337(13) 0.0316(13) 0.0327(13) -0.0041(10) 0.0028(11) -0.0138(11)
C17 0.058(2) 0.057(2) 0.0295(16) 0.0015(15) 0.0043(15) -0.0278(19)
O17 0.0360(12) 0.0410(12) 0.0310(11) -0.0117(9) -0.0020(9) -0.0137(10)
N17 0.0333(13) 0.0303(13) 0.0304(13) -0.0002(10) 0.0012(10) -0.0122(11)
C18 0.069(3) 0.075(3) 0.043(2) -0.003(2) -0.010(2) -0.041(2)
N18 0.0320(13) 0.0293(13) 0.0327(13) 0.0008(10) -0.0031(10) -0.0115(10)
O18 0.118(3) 0.118(3) 0.056(2) -0.010(2) 0.004(2) -0.085(3)
C19 0.051(2) 0.0391(18) 0.045(2) -0.0087(15) -0.0208(17) -0.0095(16)
N19 0.0339(13) 0.0328(13) 0.0253(12) 0.0003(10) -0.0061(10) -0.0144(11)
O19 0.115(3) 0.074(2) 0.0505(18) 0.0043(16) -0.0142(19) -0.057(2)
C01Q 0.0376(17) 0.0396(18) 0.0370(18) 0.0004(14) 0.0015(14) -0.0030(14)
C20 0.085(3) 0.044(2) 0.078(3) -0.015(2) -0.055(3) 0.003(2)
O20 0.0494(16) 0.0615(17) 0.0407(14) -0.0050(12) -0.0015(12) -0.0154(13)
N20 0.0320(13) 0.0290(12) 0.0295(12) -0.0038(10) -0.0062(10) -0.0121(10)
C22 0.042(2) 0.073(3) 0.101(4) -0.039(3) -0.022(2) 0.009(2)
O22 0.0470(17) 0.063(2) 0.100(3) -0.0243(19) -0.0249(18) -0.0017(16)
N22 0.0315(13) 0.0286(12) 0.0282(12) -0.0036(10) -0.0101(10) -0.0088(10)
C21 0.049(2) 0.035(2) 0.093(4) -0.018(2) -0.039(2) 0.0120(18)
O21 0.069(2) 0.117(3) 0.084(3) -0.029(2) 0.0105(19) -0.052(2)
N21 0.0327(13) 0.0306(12) 0.0229(11) -0.0030(9) -0.0039(9) -0.0128(10)
C23 0.044(2) 0.082(3) 0.064(3) -0.031(3) 0.013(2) -0.017(2)
O23 0.0504(17) 0.0517(17) 0.078(2) -0.0143(15) -0.0103(15) -0.0104(14)
N23 0.0285(12) 0.0319(13) 0.0259(12) -0.0097(10) 0.0012(10) -0.0094(10)
C28 0.041(2) 0.046(2) 0.064(3) -0.0273(19) -0.0097(18) 0.0073(17)
C27 0.089(3) 0.0263(18) 0.076(3) -0.0093(18) -0.047(3) 0.006(2)
C26 0.113(4) 0.0308(19) 0.066(3) 0.0002(18) -0.053(3) -0.008(2)
N26 0.0285(12) 0.0311(13) 0.0288(12) -0.0077(10) 0.0003(10) -0.0094(10)
C25 0.108(4) 0.048(2) 0.0305(18) 0.0027(16) -0.028(2) -0.031(2)
N25 0.0328(13) 0.0355(13) 0.0259(12) -0.0090(10) 0.0033(10) -0.0123(11)
C24 0.094(3) 0.054(2) 0.0222(16) -0.0036(15) -0.0102(18) -0.031(2)
N24 0.0307(13) 0.0329(13) 0.0249(12) -0.0060(10) -0.0021(10) -0.0111(10)
C29 0.042(2) 0.058(2) 0.045(2) -0.0260(18) 0.0080(16) -0.0039(17)
C02N 0.096(4) 0.095(4) 0.044(2) -0.003(2) 0.008(2) -0.063(3)
C30 0.054(2) 0.0409(18) 0.0325(17) -0.0076(14) -0.0087(15) -0.0110(16)
C31 0.0455(19) 0.0343(16) 0.0324(16) -0.0108(13) -0.0060(14) -0.0036(14)
C32 0.091(3) 0.0302(18) 0.055(2) -0.0058(16) -0.034(2) -0.0090(19)
C33 0.109(4) 0.0349(19) 0.039(2) 0.0067(15) -0.023(2) -0.029(2)
C34 0.161(6) 0.063(3) 0.043(2) 0.008(2) -0.025(3) -0.062(4)
C35 0.118(5) 0.082(3) 0.0227(17) -0.0011(19) 0.001(2) -0.057(3)
C36 0.078(3) 0.100(4) 0.044(2) -0.014(2) 0.023(2) -0.044(3)
C37 0.0295(14) 0.0279(14) 0.0195(12) -0.0005(10) -0.0014(10) -0.0081(11)
C38 0.0286(14) 0.0327(15) 0.0266(14) 0.0033(11) -0.0015(11) -0.0074(12)
C39 0.0265(14) 0.0298(14) 0.0304(15) 0.0000(12) -0.0050(11) -0.0039(11)
C40 0.0272(14) 0.0377(16) 0.0359(16) 0.0061(13) -0.0123(12) -0.0139(13)
C41 0.0210(12) 0.0365(15) 0.0263(13) 0.0005(11) -0.0036(10) -0.0173(11)
C42 0.0316(15) 0.0298(14) 0.0330(15) -0.0061(11) -0.0053(12) -0.0164(12)
C43 0.0385(16) 0.0237(13) 0.0259(14) -0.0038(10) 0.0026(11) -0.0170(12)
C44 0.0379(16) 0.0287(15) 0.0357(16) -0.0131(12) 0.0085(13) -0.0148(13)
C45 0.0352(16) 0.0281(14) 0.0338(16) -0.0096(12) 0.0022(12) -0.0110(12)
C46 0.0366(16) 0.0296(14) 0.0267(14) -0.0068(11) 0.0051(12) -0.0112(12)
C47 0.0248(13) 0.0261(13) 0.0306(14) -0.0006(11) 0.0020(11) -0.0046(11)
C48 0.0236(13) 0.0300(14) 0.0241(13) -0.0022(11) -0.0002(10) -0.0129(11)
C49 0.0198(12) 0.0302(14) 0.0275(14) -0.0009(11) -0.0016(10) -0.0089(11)
C50 0.0267(14) 0.0226(13) 0.0318(15) -0.0015(11) 0.0025(11) -0.0028(11)
C51 0.0312(14) 0.0216(13) 0.0279(14) -0.0021(10) -0.0002(11) -0.0095(11)
C52 0.0308(14) 0.0254(13) 0.0238(13) -0.0025(10) 0.0012(11) -0.0125(11)
C53 0.0250(13) 0.0324(14) 0.0239(13) -0.0057(11) 0.0016(10) -0.0108(11)
C54 0.0304(14) 0.0338(15) 0.0178(12) -0.0018(11) 0.0006(10) -0.0064(12)

loop_
_atom_type_symbol
_atom_type_description
_atom_type_scat_dispersion_real
_atom_type_scat_dispersion_imag
_atom_type_scat_source
C C 0.0033 0.0016 'International Tables Vol C Tables 4.2.6.8 and 6.1.1.4'
H H 0.0000 0.0000 'International Tables Vol C Tables 4.2.6.8 and 6.1.1.4'
N N 0.0061 0.0033 'International Tables Vol C Tables 4.2.6.8 and 6.1.1.4'
O O 0.0106 0.0060 'International Tables Vol C Tables 4.2.6.8 and 6.1.1.4'
U U -9.6767 9.6646 'International Tables Vol C Tables 4.2.6.8 and 6.1.1.4'

loop_
_geom_angle_atom_site_label_1
_geom_angle_atom_site_label_2
_geom_angle_atom_site_label_3
_geom_angle
_geom_angle_site_symmetry_1
_geom_angle_site_symmetry_3
O5 U1 O6 178.10(15) . .
O5 U1 O4 88.23(15) . .
O6 U1 O4 90.14(16) . .
O5 U1 O3 88.61(12) . .
O6 U1 O3 91.65(13) . .
O4 U1 O3 67.00(10) . .
O5 U1 O1 88.65(15) . .
O6 U1 O1 91.92(16) . .
O4 U1 O1 138.40(11) . .
O3 U1 O1 154.32(10) . .
O5 U1 O2 95.49(14) . .
O6 U1 O2 86.40(15) . .
O4 U1 O2 143.61(11) . .
O3 U1 O2 76.89(10) . .
O1 U1 O2 77.97(11) . .
O5 U1 O7 89.46(16) . .
O6 U1 O7 89.05(17) . .
O4 U1 O7 68.95(11) . .
O3 U1 O7 135.95(10) . .
O1 U1 O7 69.54(11) . .
O2 U1 O7 147.01(11) . .
C14 N1 C13 119.5(3) . .
C14 N1 C12 122.7(4) . .
C13 N1 C12 117.8(3) . .
C1 O1 U1 147.8(3) . .
O8 C1 O1 126.0(4) . .
O8 C1 C2 119.2(3) . .
O1 C1 C2 114.8(3) . .
C18 O2 U1 129.7(3) . .
C6 N2 C4 121.0(4) . .
C6 N2 C7 120.0(4) . .
C4 N2 C7 119.0(4) . .
C3 C2 C5 118.4(4) . .
C3 C2 C1 120.5(3) . .
C5 C2 C1 121.1(3) . .
C01Q O3 U1 122.7(2) . .
C35 N3 C24 112.8(5) . .
C35 N3 C36 122.3(5) . .
C24 N3 C36 124.4(4) . .
C4 C3 C2 119.8(4) . .
C4 C3 H3 120.1 . .
C2 C3 H3 120.1 . .
C19 N4 C30 121.8(4) . 2_666
C19 N4 C24 111.7(3) . .
C30 N4 C24 125.1(3) 2_666 .
C02N O4 U1 122.3(3) . .
N2 C4 C3 120.6(4) . .
N2 C4 H4 119.7 . .
C3 C4 H4 119.7 . .
C19 N5 C25 112.4(4) . .
C19 N5 C20 122.1(5) . .
C25 N5 C20 123.8(4) . .
C6 C5 C2 119.7(4) . .
C6 C5 H5 120.2 . .
C2 C5 H5 120.2 . .
C35 N6 C25 113.1(4) . .
C35 N6 C34 121.5(5) . .
C25 N6 C34 124.5(5) . .
N2 C6 C5 120.4(4) . .
N2 C6 H6 119.8 . .
C5 C6 H6 119.8 . .
C33 N7 C26 113.0(4) . .
C33 N7 C34 120.8(5) . .
C26 N7 C34 123.9(4) . .
N2 C7 C8 112.1(4) . .
N2 C7 H7A 109.2 . .
C8 C7 H7A 109.2 . .
N2 C7 H7B 109.2 . .
C8 C7 H7B 109.2 . .
H7A C7 H7B 107.9 . .
C9 C9 C8 112.2(4) 2_666 .
C9 C9 H9A 109.2 2_666 .
C8 C9 H9A 109.2 . .
C9 C9 H9B 109.2 2_666 .
C8 C9 H9B 109.2 . .
H9A C9 H9B 107.9 . .
C33 N9 C27 114.6(4) . .
C33 N9 C32 120.8(4) . .
C27 N9 C32 123.7(4) . .
C7 C8 C9 110.4(4) . .
C7 C8 H8A 109.6 . .
C9 C8 H8A 109.6 . .
C7 C8 H8B 109.6 . .
C9 C8 H8B 109.6 . .
H8A C8 H8B 108.1 . .
C21 N8 C26 111.9(4) . .
C21 N8 C20 121.6(5) . .
C26 N8 C20 126.1(5) . .
C21 N10 C27 111.0(5) . .
C21 N10 C22 121.3(5) . .
C27 N10 C22 123.2(4) . .
C11 C10 C10 114.7(3) . 2_667
C11 C10 H10A 108.6 . .
C10 C10 H10A 108.6 2_667 .
C11 C10 H10B 108.6 . .
C10 C10 H10B 108.6 2_667 .
H10A C10 H10B 107.6 . .
C23 N12 C28 112.6(4) . .
C23 N12 C22 123.4(4) . .
C28 N12 C22 123.5(5) . .
N1 C12 C11 113.6(3) . .
N1 C12 H12A 108.8 . .
C11 C12 H12A 108.8 . .
N1 C12 H12B 108.8 . .
C11 C12 H12B 108.8 . .
H12A C12 H12B 107.7 . .
C10 C11 C12 113.0(3) . .
C10 C11 H11A 109.0 . .
C12 C11 H11A 109.0 . .
C10 C11 H11B 109.0 . .
C12 C11 H11B 109.0 . .
H11A C11 H11B 107.8 . .
C31 N11 C32 121.2(4) . .
C31 N11 C28 110.8(3) . .
C32 N11 C28 124.5(4) . .
C31 N13 C29 112.7(3) . .
C31 N13 C30 123.2(3) . .
C29 N13 C30 123.4(3) . .
N1 C13 C15 123.1(4) . .
N1 C13 H13 118.5 . .
C15 C13 H13 118.5 . .
C23 N14 C29 112.7(4) . .
C23 N14 C36 122.6(4) . 2_666
C29 N14 C36 123.1(4) . 2_666
N1 C14 C16 119.6(4) . .
N1 C14 H14 120.2 . .
C16 C14 H14 120.2 . .
C39 N15 C38 122.4(3) . 2_667
C39 N15 C50 112.6(3) . .
C38 N15 C50 124.9(3) 2_667 .
C17 C15 C13 117.8(4) . .
C17 C15 H15 121.1 . .
C13 C15 H15 121.1 . .
C17 C16 C14 118.4(4) . .
C17 C16 H16 120.8 . .
C14 C16 H16 120.8 . .
C45 N16 C44 122.3(3) . 2_667
C45 N16 C50 112.2(3) . .
C44 N16 C50 122.3(3) 2_667 .
C15 C17 C16 121.5(4) . .
C15 C17 C18 119.2(4) . .
C16 C17 C18 119.2(4) . .
C45 N17 C46 123.2(3) . .
C45 N17 C47 112.5(3) . .
C46 N17 C47 123.9(3) . .
O11 C18 O2 126.9(4) . .
O11 C18 C17 118.1(4) . .
O2 C18 C17 114.9(4) . .
C39 N18 C40 121.5(3) . .
C39 N18 C47 112.2(2) . .
C40 N18 C47 122.4(3) . .
O23 C19 N4 125.3(4) . .
O23 C19 N5 126.0(4) . .
N4 C19 N5 108.6(4) . .
C41 N19 C40 123.4(3) . .
C41 N19 C49 112.9(2) . .
C40 N19 C49 123.2(3) . .
O10 C01Q O3 127.7(4) . .
O10 C01Q C02N 120.2(4) . .
O3 C01Q C02N 112.1(3) . .
N8 C20 N5 112.8(4) . .
N8 C20 H20A 109.0 . .
N5 C20 H20A 109.0 . .
N8 C20 H20B 109.0 . .
N5 C20 H20B 109.0 . .
H20A C20 H20B 107.8 . .
C53 N20 C49 112.1(2) . .
C53 N20 C46 121.5(2) . .
C49 N20 C46 124.1(3) . .
N10 C22 N12 113.7(4) . .
N10 C22 H22A 108.8 . .
N12 C22 H22A 108.8 . .
N10 C22 H22B 108.8 . .
N12 C22 H22B 108.8 . .
H22A C22 H22B 107.7 . .
C53 N22 C48 112.9(2) . .
C53 N22 C54 122.3(2) . .
C48 N22 C54 123.6(2) . .
O22 C21 N8 126.6(4) . .
O22 C21 N10 124.3(6) . .
N8 C21 N10 109.1(5) . .
C41 N21 C48 112.3(2) . .
C41 N21 C42 122.7(2) . .
C48 N21 C42 123.7(2) . .
O21 C23 N12 125.3(5) . .
O21 C23 N14 126.4(6) . .
N12 C23 N14 108.2(4) . .
C37 N23 C52 112.7(2) . .
C37 N23 C54 123.1(2) . .
C52 N23 C54 123.5(2) . .
N12 C28 N11 114.9(3) . .
N12 C28 C29 103.3(4) . .
N11 C28 C29 103.9(3) . .
N12 C28 H28 111.4 . .
N11 C28 H28 111.4 . .
C29 C28 H28 111.4 . .
N10 C27 N9 115.6(3) . .
N10 C27 C26 104.0(4) . .
N9 C27 C26 102.2(5) . .
N10 C27 H27 111.5 . .
N9 C27 H27 111.5 . .
C26 C27 H27 111.5 . .
N8 C26 N7 115.9(4) . .
N8 C26 C27 103.0(5) . .
N7 C26 C27 103.8(4) . .
N8 C26 H26 111.2 . .
N7 C26 H26 111.2 . .
C27 C26 H26 111.2 . .
C37 N26 C38 121.4(3) . .
C37 N26 C51 112.1(2) . .
C38 N26 C51 123.7(2) . .
N5 C25 N6 115.5(3) . .
N5 C25 C24 103.1(3) . .
N6 C25 C24 103.2(4) . .
N5 C25 H25 111.5 . .
N6 C25 H25 111.5 . .
C24 C25 H25 111.5 . .
C43 N25 C44 122.8(3) . .
C43 N25 C51 112.9(2) . .
C44 N25 C51 124.2(3) . .
N3 C24 N4 115.4(3) . .
N3 C24 C25 103.3(4) . .
N4 C24 C25 103.7(4) . .
N3 C24 H24 111.3 . .
N4 C24 H24 111.3 . .
C25 C24 H24 111.3 . .
C43 N24 C52 112.0(2) . .
C43 N24 C42 122.2(3) . .
C52 N24 C42 123.6(2) . .
N14 C29 N13 115.4(3) . .
N14 C29 C28 103.1(3) . .
N13 C29 C28 102.9(3) . .
N14 C29 H29 111.6 . .
N13 C29 H29 111.6 . .
C28 C29 H29 111.6 . .
O9 C02N O4 123.2(5) . .
O9 C02N C01Q 121.6(4) . .
O4 C02N C01Q 115.2(4) . .
N4 C30 N13 113.0(3) 2_666 .
N4 C30 H30A 109.0 2_666 .
N13 C30 H30A 109.0 . .
N4 C30 H30B 109.0 2_666 .
N13 C30 H30B 109.0 . .
H30A C30 H30B 107.8 . .
O20 C31 N13 126.2(3) . .
O20 C31 N11 124.9(4) . .
N13 C31 N11 108.9(3) . .
N11 C32 N9 113.5(3) . .
N11 C32 H32A 108.9 . .
N9 C32 H32A 108.9 . .
N11 C32 H32B 108.9 . .
N9 C32 H32B 108.9 . .
H32A C32 H32B 107.7 . .
O19 C33 N7 127.5(5) . .
O19 C33 N9 127.1(4) . .
N7 C33 N9 105.4(5) . .
N7 C34 N6 112.9(4) . .
N7 C34 H34A 109.0 . .
N6 C34 H34A 109.0 . .
N7 C34 H34B 109.0 . .
N6 C34 H34B 109.0 . .
H34A C34 H34B 107.8 . .
O18 C35 N6 126.4(5) . .
O18 C35 N3 126.5(6) . .
N6 C35 N3 107.1(5) . .
N3 C36 N14 113.0(4) . 2_666
N3 C36 H36A 109.0 . .
N14 C36 H36A 109.0 2_666 .
N3 C36 H36B 109.0 . .
N14 C36 H36B 109.0 2_666 .
H36A C36 H36B 107.8 . .
O17 C37 N23 126.3(3) . .
O17 C37 N26 125.5(3) . .
N23 C37 N26 108.2(2) . .
N15 C38 N26 113.6(2) 2_667 .
N15 C38 H38A 108.8 2_667 .
N26 C38 H38A 108.8 . .
N15 C38 H38B 108.8 2_667 .
N26 C38 H38B 108.8 . .
H38A C38 H38B 107.7 . .
O14 C39 N15 125.7(3) . .
O14 C39 N18 126.3(3) . .
N15 C39 N18 108.1(3) . .
N19 C40 N18 114.0(2) . .
N19 C40 H40A 108.8 . .
N18 C40 H40A 108.8 . .
N19 C40 H40B 108.8 . .
N18 C40 H40B 108.8 . .
H40A C40 H40B 107.7 . .
O13 C41 N19 125.9(3) . .
O13 C41 N21 125.8(3) . .
N19 C41 N21 108.2(2) . .
N24 C42 N21 113.6(2) . .
N24 C42 H42A 108.9 . .
N21 C42 H42A 108.9 . .
N24 C42 H42B 108.9 . .
N21 C42 H42B 108.9 . .
H42A C42 H42B 107.7 . .
O12 C43 N25 125.8(3) . .
O12 C43 N24 126.0(3) . .
N25 C43 N24 108.2(3) . .
N16 C44 N25 114.0(2) 2_667 .
N16 C44 H44A 108.8 2_667 .
N25 C44 H44A 108.8 . .
N16 C44 H44B 108.8 2_667 .
N25 C44 H44B 108.8 . .
H44A C44 H44B 107.7 . .
O15 C45 N17 126.3(3) . .
O15 C45 N16 125.5(3) . .
N17 C45 N16 108.2(3) . .
N17 C46 N20 113.5(2) . .
N17 C46 H46A 108.9 . .
N20 C46 H46A 108.9 . .
N17 C46 H46B 108.9 . .
N20 C46 H46B 108.9 . .
H46A C46 H46B 107.7 . .
N17 C47 N18 114.8(2) . .
N17 C47 C50 103.8(2) . .
N18 C47 C50 103.1(2) . .
N17 C47 H47 111.5 . .
N18 C47 H47 111.5 . .
C50 C47 H47 111.5 . .
N22 C48 N21 114.9(2) . .
N22 C48 C49 102.9(2) . .
N21 C48 C49 103.4(2) . .
N22 C48 H48 111.6 . .
N21 C48 H48 111.6 . .
C49 C48 H48 111.6 . .
N20 C49 N19 115.2(2) . .
N20 C49 C48 103.6(2) . .
N19 C49 C48 102.7(2) . .
N20 C49 H49 111.6 . .
N19 C49 H49 111.6 . .
C48 C49 H49 111.6 . .
N15 C50 N16 114.9(2) . .
N15 C50 C47 103.3(2) . .
N16 C50 C47 102.8(2) . .
N15 C50 H50 111.7 . .
N16 C50 H50 111.7 . .
C47 C50 H50 111.7 . .
N26 C51 N25 115.4(2) . .
N26 C51 C52 103.5(2) . .
N25 C51 C52 102.7(2) . .
N26 C51 H51 111.5 . .
N25 C51 H51 111.5 . .
C52 C51 H51 111.5 . .
N23 C52 N24 115.1(2) . .
N23 C52 C51 103.0(2) . .
N24 C52 C51 103.6(2) . .
N23 C52 H52 111.5 . .
N24 C52 H52 111.5 . .
C51 C52 H52 111.5 . .
O16 C53 N22 125.5(3) . .
O16 C53 N20 126.2(3) . .
N22 C53 N20 108.3(2) . .
N22 C54 N23 113.4(2) . .
N22 C54 H54A 108.9 . .
N23 C54 H54A 108.9 . .
N22 C54 H54B 108.9 . .
N23 C54 H54B 108.9 . .
H54A C54 H54B 107.7 . .

loop_
_geom_bond_atom_site_label_1
_geom_bond_atom_site_label_2
_geom_bond_distance
_geom_bond_site_symmetry_2
U1 O5 1.763(3) .
U1 O6 1.767(3) .
U1 O4 2.340(3) .
U1 O3 2.347(2) .
U1 O1 2.356(3) .
U1 O2 2.389(3) .
U1 O7 2.476(3) .
N1 C14 1.326(5) .
N1 C13 1.350(6) .
N1 C12 1.490(4) .
O1 C1 1.255(5) .
C1 O8 1.230(4) .
C1 C2 1.498(5) .
O2 C18 1.264(6) .
N2 C6 1.332(6) .
N2 C4 1.337(6) .
N2 C7 1.480(5) .
C2 C3 1.373(6) .
C2 C5 1.391(5) .
O3 C01Q 1.285(5) .
N3 C35 1.384(6) .
N3 C24 1.436(6) .
N3 C36 1.444(7) .
C3 C4 1.364(6) .
C3 H3 0.9300 .
N4 C19 1.350(5) .
N4 C30 1.445(5) 2_666
N4 C24 1.445(5) .
O4 C02N 1.265(5) .
C4 H4 0.9300 .
N5 C19 1.364(5) .
N5 C25 1.431(7) .
N5 C20 1.445(6) .
C5 C6 1.363(6) .
C5 H5 0.9300 .
N6 C35 1.352(8) .
N6 C25 1.450(6) .
N6 C34 1.451(6) .
C6 H6 0.9300 .
N7 C33 1.388(6) .
N7 C26 1.447(8) .
N7 C34 1.449(7) .
C7 C8 1.487(6) .
C7 H7A 0.9700 .
C7 H7B 0.9700 .
O9 C02N 1.218(6) .
C9 C9 1.491(8) 2_666
C9 C8 1.538(5) .
C9 H9A 0.9700 .
C9 H9B 0.9700 .
N9 C33 1.389(7) .
N9 C27 1.442(6) .
N9 C32 1.448(5) .
C8 H8A 0.9700 .
C8 H8B 0.9700 .
N8 C21 1.359(7) .
N8 C26 1.436(7) .
N8 C20 1.441(5) .
O10 C01Q 1.199(4) .
N10 C21 1.377(5) .
N10 C27 1.425(7) .
N10 C22 1.442(7) .
C10 C11 1.510(4) .
C10 C10 1.514(7) 2_667
C10 H10A 0.9700 .
C10 H10B 0.9700 .
O12 C43 1.216(4) .
N12 C23 1.359(7) .
N12 C28 1.440(6) .
N12 C22 1.457(6) .
C12 C11 1.510(5) .
C12 H12A 0.9700 .
C12 H12B 0.9700 .
C11 H11A 0.9700 .
C11 H11B 0.9700 .
N11 C31 1.368(5) .
N11 C32 1.451(6) .
N11 C28 1.450(6) .
O11 C18 1.246(7) .
O13 C41 1.223(4) .
N13 C31 1.357(5) .
N13 C29 1.435(5) .
N13 C30 1.448(5) .
C13 C15 1.365(6) .
C13 H13 0.9300 .
O14 C39 1.214(4) .
N14 C23 1.365(6) .
N14 C29 1.437(6) .
N14 C36 1.446(7) 2_666
C14 C16 1.432(6) .
C14 H14 0.9300 .
O15 C45 1.224(4) .
N15 C39 1.366(4) .
N15 C38 1.437(4) 2_667
N15 C50 1.447(4) .
C15 C17 1.350(6) .
C15 H15 0.9300 .
C16 C17 1.358(6) .
C16 H16 0.9300 .
O16 C53 1.217(4) .
N16 C45 1.373(4) .
N16 C44 1.446(4) 2_667
N16 C50 1.454(4) .
C17 C18 1.554(6) .
O17 C37 1.219(4) .
N17 C45 1.363(4) .
N17 C46 1.442(4) .
N17 C47 1.444(4) .
N18 C39 1.371(4) .
N18 C40 1.449(4) .
N18 C47 1.450(4) .
O18 C35 1.220(7) .
C19 O23 1.217(5) .
N19 C41 1.365(4) .
N19 C40 1.447(4) .
N19 C49 1.451(4) .
O19 C33 1.194(7) .
C01Q C02N 1.561(6) .
C20 H20A 0.9700 .
C20 H20B 0.9700 .
O20 C31 1.224(5) .
N20 C53 1.371(4) .
N20 C49 1.444(4) .
N20 C46 1.454(4) .
C22 H22A 0.9700 .
C22 H22B 0.9700 .
O22 C21 1.222(7) .
N22 C53 1.371(4) .
N22 C48 1.440(4) .
N22 C54 1.443(4) .
O21 C23 1.225(6) .
N21 C41 1.372(4) .
N21 C48 1.446(4) .
N21 C42 1.451(4) .
N23 C37 1.370(4) .
N23 C52 1.442(4) .
N23 C54 1.448(4) .
C28 C29 1.549(6) .
C28 H28 0.9800 .
C27 C26 1.558(7) .
C27 H27 0.9800 .
C26 H26 0.9800 .
N26 C37 1.371(4) .
N26 C38 1.442(4) .
N26 C51 1.443(4) .
C25 C24 1.539(6) .
C25 H25 0.9800 .
N25 C43 1.367(4) .
N25 C44 1.446(4) .
N25 C51 1.452(4) .
C24 H24 0.9800 .
N24 C43 1.373(4) .
N24 C52 1.449(4) .
N24 C42 1.449(4) .
C29 H29 0.9800 .
C30 N4 1.445(5) 2_666
C30 H30A 0.9700 .
C30 H30B 0.9700 .
C32 H32A 0.9700 .
C32 H32B 0.9700 .
C34 H34A 0.9700 .
C34 H34B 0.9700 .
C36 N14 1.446(7) 2_666
C36 H36A 0.9700 .
C36 H36B 0.9700 .
C38 N15 1.437(4) 2_667
C38 H38A 0.9700 .
C38 H38B 0.9700 .
C40 H40A 0.9700 .
C40 H40B 0.9700 .
C42 H42A 0.9700 .
C42 H42B 0.9700 .
C44 N16 1.446(4) 2_667
C44 H44A 0.9700 .
C44 H44B 0.9700 .
C46 H46A 0.9700 .
C46 H46B 0.9700 .
C47 C50 1.550(4) .
C47 H47 0.9800 .
C48 C49 1.563(4) .
C48 H48 0.9800 .
C49 H49 0.9800 .
C50 H50 0.9800 .
C51 C52 1.558(4) .
C51 H51 0.9800 .
C52 H52 0.9800 .
C54 H54A 0.9700 .
C54 H54B 0.9700 .
